data_4103666
loop_
_publ_author_name
'Jian-Rong Li'
'Andrey A. Yakovenko'
'Weigang Lu'
'Daren J. Timmons'
'Wenjuan Zhuang'
'Daqiang Yuan'
'Hong-Cai Zhou'

_publ_contact_author
; 
Hong-Cai Zhou
Department of Chemistry, Texas A&M University, 
PO Box 30012, College Station, TX 77842-3012, USA
;
_publ_contact_author_email zhou@mail.chem.tamu.edu
_publ_section_title
;
 Ligand Bridging-Angle-Driven Assembly of Molecular Architectures Based on
 Quadruply Bonded Mo-Mo Dimers
;
_journal_name_full 'Journal of the American Chemical Society'
_journal_page_first 17599
_journal_page_last 17610
_journal_paper_doi 10.1021/ja1080794
_journal_volume 132
_journal_year 2010
_chemical_formula_moiety 'C144 H72 Mo6 O30'
_chemical_formula_sum 'C144 H72 Mo6 O30'
_chemical_formula_weight 2857.66
_chemical_name_systematic
; 
 ? 
;
_space_group_IT_number 218
_symmetry_cell_setting cubic
_symmetry_space_group_name_Hall 'P -4n 2 3'
_symmetry_space_group_name_H-M 'P -4 3 n'
_atom_sites_solution_hydrogens geom
_atom_sites_solution_primary direct
_atom_sites_solution_secondary difmap
_audit_creation_method SHELXL-97
_cell_angle_alpha 90.00
_cell_angle_beta 90.00
_cell_angle_gamma 90.00
_cell_formula_units_Z 8
_cell_length_a 35.614(4)
_cell_length_b 35.614(4)
_cell_length_c 35.614(4)
_cell_measurement_reflns_used 4692
_cell_measurement_temperature 110(2)
_cell_measurement_theta_max 20.3011
_cell_measurement_theta_min 2.3579
_cell_volume 45171(9)
_computing_cell_refinement 'SAINT+ ver. (Bruker, 2001)'
_computing_data_collection 'APEX2  (Bruker, 2008)'
_computing_data_reduction 'SAINT+ ver. (Bruker, 2001)'
_computing_molecular_graphics 'SHELXTL (Sheldrick, 2008)'
_computing_publication_material 'SHELXTL (Sheldrick, 2008)'
_computing_structure_refinement 'SHELXTL (Sheldrick, 2008)'
_computing_structure_solution 'SHELXTL (Sheldrick, 2008)'
_diffrn_ambient_temperature 110(2)
_diffrn_measured_fraction_theta_full 0.999
_diffrn_measured_fraction_theta_max 0.999
_diffrn_measurement_device_type 'Bruker SMART APEX II CCD area detector'
_diffrn_measurement_method 'phi and omega scans'
_diffrn_radiation_monochromator graphite
_diffrn_radiation_source 'fine-focus sealed tube'
_diffrn_radiation_type MoK\a
_diffrn_radiation_wavelength 0.71073
_diffrn_reflns_av_R_equivalents 0.2485
_diffrn_reflns_av_sigmaI/netI 0.2198
_diffrn_reflns_limit_h_max 42
_diffrn_reflns_limit_h_min -22
_diffrn_reflns_limit_k_max 36
_diffrn_reflns_limit_k_min -42
_diffrn_reflns_limit_l_max 21
_diffrn_reflns_limit_l_min -31
_diffrn_reflns_number 105566
_diffrn_reflns_theta_full 24.99
_diffrn_reflns_theta_max 24.99
_diffrn_reflns_theta_min 1.62
_exptl_absorpt_coefficient_mu 0.366
_exptl_absorpt_correction_T_max 0.9643
_exptl_absorpt_correction_T_min 0.9643
_exptl_absorpt_correction_type multi-scan
_exptl_absorpt_process_details 'SADABS (Sheldrick, 2008)'
_exptl_crystal_colour dark-red
_exptl_crystal_density_diffrn 0.840
_exptl_crystal_density_meas ?
_exptl_crystal_density_method 'not measured'
_exptl_crystal_description cubic
_exptl_crystal_F_000 11424
_exptl_crystal_size_max 0.10
_exptl_crystal_size_mid 0.10
_exptl_crystal_size_min 0.10
_platon_squeeze_details
;
;
_refine_diff_density_max 1.026
_refine_diff_density_min -0.419
_refine_diff_density_rms 0.084
_refine_ls_abs_structure_details 'Flack H D (1983), Acta Cryst. A39, 876-881'
_refine_ls_abs_structure_Flack 0.02(8)
_refine_ls_extinction_method none
_refine_ls_goodness_of_fit_ref 1.050
_refine_ls_hydrogen_treatment constr
_refine_ls_matrix_type full
_refine_ls_number_parameters 175
_refine_ls_number_reflns 13269
_refine_ls_number_restraints 68
_refine_ls_restrained_S_all 1.055
_refine_ls_R_factor_all 0.2644
_refine_ls_R_factor_gt 0.1061
_refine_ls_shift/su_max 0.001
_refine_ls_shift/su_mean 0.000
_refine_ls_structure_factor_coef Fsqd
_refine_ls_weighting_details 'calc w=1/[\s^2^(Fo^2^)+(0.0300P)^2^+90.5000P] where P=(Fo^2^+2Fc^2^)/3'
_refine_ls_weighting_scheme calc
_refine_ls_wR_factor_gt 0.1816
_refine_ls_wR_factor_ref 0.2097
_reflns_number_gt 4413
_reflns_number_total 13269
_reflns_threshold_expression I>2\s(I)
_cod_data_source_file ja1080794_si_002_06.cif
_cod_data_source_block 2B'
_cod_depositor_comments
;
The following automatic conversions were performed:

'_exptl_crystal_density_meas' value 'not measured' was changed to '?'
- the value is perceived as not measured.

Automatic conversion script
Id: cif_fix_values 3008 2015-01-20 13:52:24Z robertas 
;
_cod_original_cell_volume 45170(8)
_cod_database_code 4103666

loop_
_symmetry_equiv_pos_as_xyz
'x, y, z'
'-x, -y, z'
'-x, y, -z'
'x, -y, -z'
'z, x, y'
'z, -x, -y'
'-z, -x, y'
'-z, x, -y'
'y, z, x'
'-y, z, -x'
'y, -z, -x'
'-y, -z, x'
'y+1/2, x+1/2, z+1/2'
'-y+1/2, -x+1/2, z+1/2'
'y+1/2, -x+1/2, -z+1/2'
'-y+1/2, x+1/2, -z+1/2'
'x+1/2, z+1/2, y+1/2'
'-x+1/2, z+1/2, -y+1/2'
'-x+1/2, -z+1/2, y+1/2'
'x+1/2, -z+1/2, -y+1/2'
'z+1/2, y+1/2, x+1/2'
'z+1/2, -y+1/2, -x+1/2'
'-z+1/2, y+1/2, -x+1/2'
'-z+1/2, -y+1/2, x+1/2'

loop_
_atom_site_label
_atom_site_type_symbol
_atom_site_fract_x
_atom_site_fract_y
_atom_site_fract_z
_atom_site_U_iso_or_equiv
_atom_site_adp_type
_atom_site_occupancy
_atom_site_symmetry_multiplicity
_atom_site_calc_flag
_atom_site_refinement_flags
Mo1 Mo 0.28924(4) 0.55752(3) 0.15576(4) 0.0882(5) Uani 1 1 d D
Mo2 Mo 0.29454(4) 0.59990(3) 0.19683(3) 0.0823(4) Uani 1 1 d D
O1 O 0.2981(2) 0.5978(2) 0.1129(2) 0.112(3) Uani 1 1 d D
O2 O 0.3043(2) 0.6414(2) 0.1584(2) 0.105(3) Uani 1 1 d D
O3 O 0.43385(18) 0.8479(2) 0.2327(2) 0.098(2) Uani 1 1 d D
O4 O 0.3910(2) 0.8067(2) 0.2394(3) 0.098(2) Uani 1 1 d D
O5 O 0.4825(2) 0.80486(19) 0.2785(2) 0.087(2) Uani 1 1 d D
O6 O 0.4379(2) 0.7619(2) 0.2817(2) 0.087(2) Uani 1 1 d D
O7 O 0.3476(2) 0.54498(19) 0.1594(2) 0.094(3) Uani 1 1 d D
O8 O 0.3520(2) 0.58866(18) 0.2027(2) 0.085(3) Uani 1 1 d D
C1 C 0.30381(10) 0.63018(18) 0.12514(17) 0.1190(13) Uani 1 1 d D
C2 C 0.31070(14) 0.6572(2) 0.0932(2) 0.1190(13) Uani 1 1 d GD
C3 C 0.3044(2) 0.64767(18) 0.0559(3) 0.1190(13) Uani 1 1 d GD
H3A H 0.2955 0.6233 0.0496 0.143 Uiso 1 1 calc R
C4 C 0.3113(2) 0.6738(3) 0.02766(19) 0.1190(13) Uani 1 1 d GD
H4A H 0.3070 0.6672 0.0021 0.143 Uiso 1 1 calc R
C5 C 0.32442(19) 0.7094(2) 0.0368(3) 0.1190(13) Uani 1 1 d GD
C6 C 0.3307(2) 0.71889(19) 0.0741(3) 0.1190(13) Uani 1 1 d GD
H6A H 0.3396 0.7432 0.0803 0.143 Uiso 1 1 calc R
C7 C 0.3238(2) 0.6928(3) 0.1023(2) 0.1190(13) Uani 1 1 d GD
H7A H 0.3281 0.6993 0.1278 0.143 Uiso 1 1 calc R
C8 C 0.3334(3) 0.7411(2) 0.0102(3) 0.1190(13) Uani 1 1 d D
C9 C 0.34091(18) 0.7671(2) -0.0100(3) 0.1190(13) Uani 1 1 d D
C10 C 0.35049(16) 0.80094(19) -0.0336(2) 0.1190(13) Uani 1 1 d GD
C11 C 0.34350(19) 0.80056(19) -0.0720(3) 0.1190(13) Uani 1 1 d GD
H11A H 0.3327 0.7790 -0.0834 0.143 Uiso 1 1 calc R
C12 C 0.3523(2) 0.8317(3) -0.09377(14) 0.1190(13) Uani 1 1 d GD
H12A H 0.3475 0.8315 -0.1200 0.143 Uiso 1 1 calc R
C13 C 0.3681(2) 0.86330(19) -0.0771(2) 0.1190(13) Uani 1 1 d GD
H13A H 0.3742 0.8846 -0.0920 0.143 Uiso 1 1 calc R
C14 C 0.3751(2) 0.86369(19) -0.0387(2) 0.1190(13) Uani 1 1 d GD
H14A H 0.3859 0.8853 -0.0274 0.143 Uiso 1 1 calc R
C15 C 0.36630(18) 0.8325(3) -0.01698(13) 0.1190(13) Uani 1 1 d GD
C16 C 0.3730(3) 0.8306(4) 0.02486(14) 0.1190(13) Uani 1 1 d D
C17 C 0.3771(2) 0.8314(3) 0.05833(14) 0.1190(13) Uani 1 1 d D
C18 C 0.3855(3) 0.8306(2) 0.09990(14) 0.1190(13) Uani 1 1 d GD
C19 C 0.4158(3) 0.8499(2) 0.1150(2) 0.1190(13) Uani 1 1 d GD
H19A H 0.4319 0.8640 0.0991 0.143 Uiso 1 1 calc R
C20 C 0.4227(2) 0.8485(2) 0.1534(3) 0.1190(13) Uani 1 1 d GD
H20A H 0.4435 0.8616 0.1637 0.143 Uiso 1 1 calc R
C21 C 0.3992(3) 0.8278(2) 0.17670(14) 0.1190(13) Uani 1 1 d GD
C22 C 0.3688(2) 0.8085(2) 0.1616(2) 0.1190(13) Uani 1 1 d GD
H22A H 0.3527 0.7943 0.1775 0.143 Uiso 1 1 calc R
C23 C 0.3619(2) 0.8099(2) 0.1232(3) 0.1190(13) Uani 1 1 d GD
H23A H 0.3412 0.7967 0.1129 0.143 Uiso 1 1 calc R
C24 C 0.40895(18) 0.82797(19) 0.21797(14) 0.1190(13) Uani 1 1 d D
C25 C 0.47094(16) 0.77186(16) 0.27524(12) 0.1086(12) Uani 1 1 d D
C26 C 0.4989(2) 0.7426(2) 0.26278(11) 0.1086(12) Uani 1 1 d GD
C27 C 0.5372(3) 0.74929(17) 0.2594(2) 0.1086(12) Uani 1 1 d GD
H27A H 0.5471 0.7734 0.2651 0.130 Uiso 1 1 calc R
C28 C 0.56112(17) 0.7207(3) 0.2477(2) 0.1086(12) Uani 1 1 d GD
H28A H 0.5873 0.7253 0.2454 0.130 Uiso 1 1 calc R
C29 C 0.5467(2) 0.6854(2) 0.23945(16) 0.1086(12) Uani 1 1 d GD
C30 C 0.5084(3) 0.67867(17) 0.2428(2) 0.1086(12) Uani 1 1 d GD
H30A H 0.4986 0.6545 0.2371 0.130 Uiso 1 1 calc R
C31 C 0.48453(17) 0.7072(3) 0.2545(2) 0.1086(12) Uani 1 1 d GD
H31A H 0.4584 0.7026 0.2568 0.130 Uiso 1 1 calc R
C32 C 0.5718(3) 0.6537(2) 0.2267(2) 0.1086(12) Uani 1 1 d D
C33 C 0.5917(3) 0.6297(2) 0.2137(3) 0.1086(12) Uani 1 1 d D
C34 C 0.6178(2) 0.6019(2) 0.19531(16) 0.1086(12) Uani 1 1 d GD
C35 C 0.6559(2) 0.61012(16) 0.1932(2) 0.1086(12) Uani 1 1 d GD
H35A H 0.6652 0.6330 0.2033 0.130 Uiso 1 1 calc R
C36 C 0.68045(12) 0.5849(2) 0.1764(2) 0.1086(12) Uani 1 1 d GD
H36A H 0.7065 0.5905 0.1749 0.130 Uiso 1 1 calc R
C37 C 0.66690(19) 0.5514(2) 0.1616(2) 0.1086(12) Uani 1 1 d GD
H37A H 0.6837 0.5341 0.1501 0.130 Uiso 1 1 calc R
C38 C 0.6288(2) 0.54313(17) 0.1637(2) 0.1086(12) Uani 1 1 d GD
H38A H 0.6195 0.5202 0.1536 0.130 Uiso 1 1 calc R
C39 C 0.60427(12) 0.5684(2) 0.18056(18) 0.1086(12) Uani 1 1 d GD
C40 C 0.56265(12) 0.5611(3) 0.1837(3) 0.1086(12) Uani 1 1 d D
C41 C 0.52917(12) 0.55660(15) 0.1846(3) 0.1086(12) Uani 1 1 d D
C42 C 0.48677(12) 0.55777(18) 0.1817(3) 0.1086(12) Uani 1 1 d GD
C43 C 0.4659(2) 0.5428(2) 0.1523(2) 0.1086(12) Uani 1 1 d GD
H43A H 0.4782 0.5306 0.1320 0.130 Uiso 1 1 calc R
C44 C 0.4270(2) 0.54552(19) 0.1526(2) 0.1086(12) Uani 1 1 d GD
H44A H 0.4127 0.5353 0.1326 0.130 Uiso 1 1 calc R
C45 C 0.40891(12) 0.56327(16) 0.1823(3) 0.1086(12) Uani 1 1 d GD
C46 C 0.4298(2) 0.57828(19) 0.2117(2) 0.1086(12) Uani 1 1 d GD
H46A H 0.4174 0.5904 0.2320 0.130 Uiso 1 1 calc R
C47 C 0.4687(2) 0.5755(2) 0.2114(2) 0.1086(12) Uani 1 1 d GD
H47A H 0.4830 0.5858 0.2314 0.130 Uiso 1 1 calc R
C48 C 0.36657(12) 0.56529(18) 0.18091(18) 0.1086(12) Uani 1 1 d D
O9 O 0.2876(3) 0.5124(2) 0.1027(3) 0.144(3) Uani 1 1 d D
O10 O 0.2915(3) 0.6417(2) 0.2525(2) 0.144(3) Uani 1 1 d D

loop_
_atom_site_aniso_label
_atom_site_aniso_U_11
_atom_site_aniso_U_22
_atom_site_aniso_U_33
_atom_site_aniso_U_23
_atom_site_aniso_U_13
_atom_site_aniso_U_12
Mo1 0.1040(12) 0.0765(10) 0.0842(10) 0.0207(8) -0.0036(9) -0.0041(8)
Mo2 0.0941(11) 0.0722(9) 0.0806(10) 0.0132(8) -0.0038(8) 0.0029(8)
O1 0.143(9) 0.098(7) 0.094(7) -0.044(6) -0.023(7) 0.005(7)
O2 0.113(8) 0.092(7) 0.110(8) -0.047(6) 0.009(7) 0.018(6)
O3 0.062(4) 0.072(4) 0.162(6) 0.036(4) 0.064(4) 0.026(4)
O4 0.062(4) 0.072(4) 0.162(6) 0.036(4) 0.064(4) 0.026(4)
O5 0.102(5) 0.067(4) 0.093(5) -0.011(4) 0.001(4) -0.049(4)
O6 0.102(5) 0.067(4) 0.093(5) -0.011(4) 0.001(4) -0.049(4)
O7 0.148(9) 0.063(6) 0.070(6) 0.004(5) -0.012(6) 0.003(6)
O8 0.097(7) 0.052(6) 0.105(7) 0.006(5) 0.015(6) -0.016(5)
C1 0.134(3) 0.104(3) 0.119(3) 0.025(3) 0.024(3) 0.003(2)
C2 0.134(3) 0.104(3) 0.119(3) 0.025(3) 0.024(3) 0.003(2)
C3 0.134(3) 0.104(3) 0.119(3) 0.025(3) 0.024(3) 0.003(2)
C4 0.134(3) 0.104(3) 0.119(3) 0.025(3) 0.024(3) 0.003(2)
C5 0.134(3) 0.104(3) 0.119(3) 0.025(3) 0.024(3) 0.003(2)
C6 0.134(3) 0.104(3) 0.119(3) 0.025(3) 0.024(3) 0.003(2)
C7 0.134(3) 0.104(3) 0.119(3) 0.025(3) 0.024(3) 0.003(2)
C8 0.134(3) 0.104(3) 0.119(3) 0.025(3) 0.024(3) 0.003(2)
C9 0.134(3) 0.104(3) 0.119(3) 0.025(3) 0.024(3) 0.003(2)
C10 0.134(3) 0.104(3) 0.119(3) 0.025(3) 0.024(3) 0.003(2)
C11 0.134(3) 0.104(3) 0.119(3) 0.025(3) 0.024(3) 0.003(2)
C12 0.134(3) 0.104(3) 0.119(3) 0.025(3) 0.024(3) 0.003(2)
C13 0.134(3) 0.104(3) 0.119(3) 0.025(3) 0.024(3) 0.003(2)
C14 0.134(3) 0.104(3) 0.119(3) 0.025(3) 0.024(3) 0.003(2)
C15 0.134(3) 0.104(3) 0.119(3) 0.025(3) 0.024(3) 0.003(2)
C16 0.134(3) 0.104(3) 0.119(3) 0.025(3) 0.024(3) 0.003(2)
C17 0.134(3) 0.104(3) 0.119(3) 0.025(3) 0.024(3) 0.003(2)
C18 0.134(3) 0.104(3) 0.119(3) 0.025(3) 0.024(3) 0.003(2)
C19 0.134(3) 0.104(3) 0.119(3) 0.025(3) 0.024(3) 0.003(2)
C20 0.134(3) 0.104(3) 0.119(3) 0.025(3) 0.024(3) 0.003(2)
C21 0.134(3) 0.104(3) 0.119(3) 0.025(3) 0.024(3) 0.003(2)
C22 0.134(3) 0.104(3) 0.119(3) 0.025(3) 0.024(3) 0.003(2)
C23 0.134(3) 0.104(3) 0.119(3) 0.025(3) 0.024(3) 0.003(2)
C24 0.134(3) 0.104(3) 0.119(3) 0.025(3) 0.024(3) 0.003(2)
C25 0.088(3) 0.072(2) 0.165(3) -0.014(2) -0.005(3) -0.003(2)
C26 0.088(3) 0.072(2) 0.165(3) -0.014(2) -0.005(3) -0.003(2)
C27 0.088(3) 0.072(2) 0.165(3) -0.014(2) -0.005(3) -0.003(2)
C28 0.088(3) 0.072(2) 0.165(3) -0.014(2) -0.005(3) -0.003(2)
C29 0.088(3) 0.072(2) 0.165(3) -0.014(2) -0.005(3) -0.003(2)
C30 0.088(3) 0.072(2) 0.165(3) -0.014(2) -0.005(3) -0.003(2)
C31 0.088(3) 0.072(2) 0.165(3) -0.014(2) -0.005(3) -0.003(2)
C32 0.088(3) 0.072(2) 0.165(3) -0.014(2) -0.005(3) -0.003(2)
C33 0.088(3) 0.072(2) 0.165(3) -0.014(2) -0.005(3) -0.003(2)
C34 0.088(3) 0.072(2) 0.165(3) -0.014(2) -0.005(3) -0.003(2)
C35 0.088(3) 0.072(2) 0.165(3) -0.014(2) -0.005(3) -0.003(2)
C36 0.088(3) 0.072(2) 0.165(3) -0.014(2) -0.005(3) -0.003(2)
C37 0.088(3) 0.072(2) 0.165(3) -0.014(2) -0.005(3) -0.003(2)
C38 0.088(3) 0.072(2) 0.165(3) -0.014(2) -0.005(3) -0.003(2)
C39 0.088(3) 0.072(2) 0.165(3) -0.014(2) -0.005(3) -0.003(2)
C40 0.088(3) 0.072(2) 0.165(3) -0.014(2) -0.005(3) -0.003(2)
C41 0.088(3) 0.072(2) 0.165(3) -0.014(2) -0.005(3) -0.003(2)
C42 0.088(3) 0.072(2) 0.165(3) -0.014(2) -0.005(3) -0.003(2)
C43 0.088(3) 0.072(2) 0.165(3) -0.014(2) -0.005(3) -0.003(2)
C44 0.088(3) 0.072(2) 0.165(3) -0.014(2) -0.005(3) -0.003(2)
C45 0.088(3) 0.072(2) 0.165(3) -0.014(2) -0.005(3) -0.003(2)
C46 0.088(3) 0.072(2) 0.165(3) -0.014(2) -0.005(3) -0.003(2)
C47 0.088(3) 0.072(2) 0.165(3) -0.014(2) -0.005(3) -0.003(2)
C48 0.088(3) 0.072(2) 0.165(3) -0.014(2) -0.005(3) -0.003(2)
O9 0.143(6) 0.061(5) 0.228(8) -0.002(5) -0.093(6) 0.021(5)
O10 0.143(6) 0.061(5) 0.228(8) -0.002(5) -0.093(6) 0.021(5)

loop_
_atom_type_symbol
_atom_type_description
_atom_type_scat_dispersion_real
_atom_type_scat_dispersion_imag
_atom_type_scat_source
C C 0.0033 0.0016 'International Tables Vol C Tables 4.2.6.8 and 6.1.1.4'
H H 0.0000 0.0000 'International Tables Vol C Tables 4.2.6.8 and 6.1.1.4'
O O 0.0106 0.0060 'International Tables Vol C Tables 4.2.6.8 and 6.1.1.4'
Mo Mo -1.6832 0.6857 'International Tables Vol C Tables 4.2.6.8 and 6.1.1.4'

loop_
_geom_angle_atom_site_label_1
_geom_angle_atom_site_label_2
_geom_angle_atom_site_label_3
_geom_angle
_geom_angle_site_symmetry_1
_geom_angle_site_symmetry_3
O5 Mo1 O3 87.9(3) 6_566 6_566
O5 Mo1 Mo2 92.26(19) 6_566 .
O3 Mo1 Mo2 91.4(2) 6_566 .
O5 Mo1 O1 176.8(3) 6_566 .
O3 Mo1 O1 90.0(3) 6_566 .
Mo2 Mo1 O1 90.1(2) . .
O5 Mo1 O7 89.7(3) 6_566 .
O3 Mo1 O7 176.6(3) 6_566 .
Mo2 Mo1 O7 91.16(19) . .
O1 Mo1 O7 92.3(3) . .
O5 Mo1 O9 93.9(3) 6_566 .
O3 Mo1 O9 91.5(3) 6_566 .
Mo2 Mo1 O9 173.3(3) . .
O1 Mo1 O9 83.8(3) . .
O7 Mo1 O9 86.2(3) . .
O4 Mo2 O2 90.4(3) 6_566 .
O4 Mo2 O6 86.1(3) 6_566 6_566
O2 Mo2 O6 174.4(3) . 6_566
O4 Mo2 O8 177.4(3) 6_566 .
O2 Mo2 O8 92.2(3) . .
O6 Mo2 O8 91.2(3) 6_566 .
O4 Mo2 Mo1 89.1(2) 6_566 .
O2 Mo2 Mo1 93.92(19) . .
O6 Mo2 Mo1 90.45(19) 6_566 .
O8 Mo2 Mo1 91.1(2) . .
O4 Mo2 O10 84.9(3) 6_566 .
O2 Mo2 O10 96.3(3) . .
O6 Mo2 O10 79.0(3) 6_566 .
O8 Mo2 O10 94.4(3) . .
Mo1 Mo2 O10 168.2(3) . .
C1 O1 Mo1 113.3(6) . .
C1 O2 Mo2 113.6(6) . .
C24 O3 Mo1 119.1(6) . 12_665
C24 O4 Mo2 123.8(7) . 12_665
C25 O5 Mo1 115.8(5) . 12_665
C25 O6 Mo2 117.1(5) . 12_665
C48 O7 Mo1 116.2(6) . .
C48 O8 Mo2 118.1(5) . .
O2 C1 O1 129.0(7) . .
O2 C1 C2 120.5(8) . .
O1 C1 C2 110.5(8) . .
C3 C2 C7 120.0 . .
C3 C2 C1 122.6(8) . .
C7 C2 C1 117.4(8) . .
C4 C3 C2 120.0 . .
C4 C3 H3A 120.0 . .
C2 C3 H3A 120.0 . .
C3 C4 C5 120.0 . .
C3 C4 H4A 120.0 . .
C5 C4 H4A 120.0 . .
C6 C5 C4 120.0 . .
C6 C5 C8 112.5(9) . .
C4 C5 C8 127.5(9) . .
C7 C6 C5 120.0 . .
C7 C6 H6A 120.0 . .
C5 C6 H6A 120.0 . .
C6 C7 C2 120.0 . .
C6 C7 H7A 120.0 . .
C2 C7 H7A 120.0 . .
C9 C8 C5 177.8(14) . .
C8 C9 C10 177.1(13) . .
C11 C10 C15 120.0 . .
C11 C10 C9 120.0(9) . .
C15 C10 C9 120.0(9) . .
C12 C11 C10 120.0 . .
C12 C11 H11A 120.0 . .
C10 C11 H11A 120.0 . .
C11 C12 C13 120.0 . .
C11 C12 H12A 120.0 . .
C13 C12 H12A 120.0 . .
C14 C13 C12 120.0 . .
C14 C13 H13A 120.0 . .
C12 C13 H13A 120.0 . .
C13 C14 C15 120.0 . .
C13 C14 H14A 120.0 . .
C15 C14 H14A 120.0 . .
C14 C15 C10 120.0 . .
C14 C15 C16 123.3(9) . .
C10 C15 C16 116.7(9) . .
C17 C16 C15 175.6(10) . .
C16 C17 C18 175.0(7) . .
C19 C18 C23 120.0 . .
C19 C18 C17 121.5(8) . .
C23 C18 C17 118.5(8) . .
C20 C19 C18 120.0 . .
C20 C19 H19A 120.0 . .
C18 C19 H19A 120.0 . .
C19 C20 C21 120.0 . .
C19 C20 H20A 120.0 . .
C21 C20 H20A 120.0 . .
C22 C21 C20 120.0 . .
C22 C21 C24 124.0(8) . .
C20 C21 C24 116.0(8) . .
C21 C22 C23 120.0 . .
C21 C22 H22A 120.0 . .
C23 C22 H22A 120.0 . .
C22 C23 C18 120.0 . .
C22 C23 H23A 120.0 . .
C18 C23 H23A 120.0 . .
O4 C24 O3 116.6(7) . .
O4 C24 C21 118.3(9) . .
O3 C24 C21 125.1(9) . .
O5 C25 O6 124.1(6) . .
O5 C25 C26 117.4(7) . .
O6 C25 C26 118.5(7) . .
C27 C26 C31 120.0 . .
C27 C26 C25 123.6(7) . .
C31 C26 C25 116.4(7) . .
C28 C27 C26 120.0 . .
C28 C27 H27A 120.0 . .
C26 C27 H27A 120.0 . .
C27 C28 C29 120.0 . .
C27 C28 H28A 120.0 . .
C29 C28 H28A 120.0 . .
C30 C29 C28 120.0 . .
C30 C29 C32 118.5(8) . .
C28 C29 C32 121.5(9) . .
C29 C30 C31 120.0 . .
C29 C30 H30A 120.0 . .
C31 C30 H30A 120.0 . .
C30 C31 C26 120.0 . .
C30 C31 H31A 120.0 . .
C26 C31 H31A 120.0 . .
C33 C32 C29 174.8(6) . .
C32 C33 C34 175.5(9) . .
C35 C34 C39 120.0 . .
C35 C34 C33 119.1(8) . .
C39 C34 C33 120.9(8) . .
C34 C35 C36 120.0 . .
C34 C35 H35A 120.0 . .
C36 C35 H35A 120.0 . .
C37 C36 C35 120.0 . .
C37 C36 H36A 120.0 . .
C35 C36 H36A 120.0 . .
C36 C37 C38 120.0 . .
C36 C37 H37A 120.0 . .
C38 C37 H37A 120.0 . .
C39 C38 C37 120.0 . .
C39 C38 H38A 120.0 . .
C37 C38 H38A 120.0 . .
C38 C39 C34 120.0 . .
C38 C39 C40 122.6(8) . .
C34 C39 C40 117.4(8) . .
C41 C40 C39 176.4(7) . .
C40 C41 C42 169.3(5) . .
C43 C42 C47 120.0 . .
C43 C42 C41 125.1(8) . .
C47 C42 C41 115.0(8) . .
C44 C43 C42 120.0 . .
C44 C43 H43A 120.0 . .
C42 C43 H43A 120.0 . .
C45 C44 C43 120.0 . .
C45 C44 H44A 120.0 . .
C43 C44 H44A 120.0 . .
C44 C45 C46 120.0 . .
C44 C45 C48 117.2(8) . .
C46 C45 C48 122.8(8) . .
C47 C46 C45 120.0 . .
C47 C46 H46A 120.0 . .
C45 C46 H46A 120.0 . .
C46 C47 C42 120.0 . .
C46 C47 H47A 120.0 . .
C42 C47 H47A 120.0 . .
O7 C48 O8 122.7(7) . .
O7 C48 C45 122.1(8) . .
O8 C48 C45 115.2(8) . .

loop_
_geom_bond_atom_site_label_1
_geom_bond_atom_site_label_2
_geom_bond_distance
_geom_bond_site_symmetry_2
Mo1 O5 2.035(8) 6_566
Mo1 O3 2.040(9) 6_566
Mo1 Mo2 2.1102(18) .
Mo1 O1 2.119(9) .
Mo1 O7 2.131(9) .
Mo1 O9 2.481(7) .
Mo2 O4 1.994(10) 6_566
Mo2 O2 2.045(9) .
Mo2 O6 2.047(8) 6_566
Mo2 O8 2.095(8) .
Mo2 O10 2.482(7) .
O1 C1 1.250(10) .
O2 C1 1.250(10) .
O3 C24 1.250(10) .
O3 Mo1 2.040(9) 12_665
O4 C24 1.250(10) .
O4 Mo2 1.994(10) 12_665
O5 C25 1.250(10) .
O5 Mo1 2.036(8) 12_665
O6 C25 1.250(10) .
O6 Mo2 2.047(8) 12_665
O7 C48 1.250(10) .
O8 C48 1.250(10) .
C1 C2 1.510(10) .
C2 C3 1.3900 .
C2 C7 1.3900 .
C3 C4 1.3900 .
C3 H3A 0.9500 .
C4 C5 1.3900 .
C4 H4A 0.9500 .
C5 C6 1.3900 .
C5 C8 1.508(12) .
C6 C7 1.3900 .
C6 H6A 0.9500 .
C7 H7A 0.9500 .
C8 C9 1.200(7) .
C9 C10 1.508(11) .
C10 C11 1.3900 .
C10 C15 1.3900 .
C11 C12 1.3900 .
C11 H11A 0.9500 .
C12 C13 1.3900 .
C12 H12A 0.9500 .
C13 C14 1.3900 .
C13 H13A 0.9500 .
C14 C15 1.3900 .
C14 H14A 0.9500 .
C15 C16 1.511(7) .
C16 C17 1.201(8) .
C17 C18 1.511(7) .
C18 C19 1.3900 .
C18 C23 1.3900 .
C19 C20 1.3900 .
C19 H19A 0.9500 .
C20 C21 1.3900 .
C20 H20A 0.9500 .
C21 C22 1.3900 .
C21 C24 1.510(10) .
C22 C23 1.3900 .
C22 H22A 0.9500 .
C23 H23A 0.9500 .
C25 C26 1.510(10) .
C26 C27 1.3900 .
C26 C31 1.3900 .
C27 C28 1.3900 .
C27 H27A 0.9500 .
C28 C29 1.3900 .
C28 H28A 0.9500 .
C29 C30 1.3900 .
C29 C32 1.510(11) .
C30 C31 1.3900 .
C30 H30A 0.9500 .
C31 H31A 0.9500 .
C32 C33 1.201(7) .
C33 C34 1.508(12) .
C34 C35 1.3900 .
C34 C39 1.3900 .
C35 C36 1.3900 .
C35 H35A 0.9500 .
C36 C37 1.3900 .
C36 H36A 0.9500 .
C37 C38 1.3900 .
C37 H37A 0.9500 .
C38 C39 1.3900 .
C38 H38A 0.9500 .
C39 C40 1.509(6) .
C40 C41 1.204(7) .
C41 C42 1.514(6) .
C42 C43 1.3900 .
C42 C47 1.3900 .
C43 C44 1.3900 .
C43 H43A 0.9500 .
C44 C45 1.3900 .
C44 H44A 0.9500 .
C45 C46 1.3900 .
C45 C48 1.510(10) .
C46 C47 1.3900 .
C46 H46A 0.9500 .
C47 H47A 0.9500 .

loop_
_platon_squeeze_void_nr
_platon_squeeze_void_average_x
_platon_squeeze_void_average_y
_platon_squeeze_void_average_z
_platon_squeeze_void_volume
_platon_squeeze_void_count_electrons
_platon_squeeze_void_content
1 -0.001 -0.005 -0.002 13996 5096 ' '
2 0.449 -0.120 -0.003 10208 3896 ' '
